data_7014427
loop_
_publ_author_name
'Bacco, Dimitri'
'Bertolasi, Valerio'
'Dallavalle, Francesco'
'Galliera, Lorenzo'
'Marchetti, Nicola'
'Marchi\`o, Luciano'
'Remelli, Maurizio'
'Tegoni, Matteo'

_publ_section_title
;
 Metallacrowns of Ni(ii) with \a-aminohydroxamic acids in aqueous
 solution: beyond a 12-MC-4, an unexpected (vacant?) 15-MC-5
;
_journal_issue 11
_journal_name_full 'Dalton Transactions'
_journal_page_first 2491
_journal_paper_doi 10.1039/c0dt00832j
_journal_volume 40
_journal_year 2011
_chemical_formula_moiety '3(C6 H13 N4 Ni O4), 3(K), 5(H2 O)'
_chemical_formula_sum 'C18 H49 K3 N12 Ni3 O17'
_chemical_formula_weight 999.12
_chemical_name_systematic
;
?
;
_space_group_IT_number 152
_symmetry_cell_setting trigonal
_symmetry_space_group_name_Hall 'P 31 2"'
_symmetry_space_group_name_H-M 'P 31 2 1'
_atom_sites_solution_hydrogens geom
_atom_sites_solution_primary direct
_atom_sites_solution_secondary difmap
_audit_creation_method SHELXL-97
_cell_angle_alpha 90.00
_cell_angle_beta 90.00
_cell_angle_gamma 120.00
_cell_formula_units_Z 3
_cell_length_a 9.6236(2)
_cell_length_b 9.6236(2)
_cell_length_c 35.6392(8)
_cell_measurement_reflns_used 6813
_cell_measurement_temperature 295
_cell_measurement_theta_max 28
_cell_measurement_theta_min 2.51
_cell_volume 2858.47(11)
_computing_cell_refinement 'Denzo-SMN (Otwinowski & Minor, 1997)'
_computing_data_collection 'COLLECT (Nonius, 1998)'
_computing_data_reduction 'Denzo-SMN (Otwinowski & Minor, 1997)'
_computing_molecular_graphics 'ORTEPIII (Burnett & Johnson, 1996)'
_computing_publication_material 'SHELXL-97 (Sheldrick, 1997), PARST (Nardelli, 1995), PLATON (Spek, 2003)'
_computing_structure_refinement 'SHELXL-97 (Sheldrick, 1997)'
_computing_structure_solution 'SIR97 (Altomare et al., 1999)'
_diffrn_ambient_temperature 295
_diffrn_measured_fraction_theta_full 0.970
_diffrn_measured_fraction_theta_max 0.970
_diffrn_measurement_device_type 'Nonius Kappa CCD'
_diffrn_measurement_method '\f scans and \w scans'
_diffrn_radiation_monochromator graphite
_diffrn_radiation_source 'fine-focus sealed tube'
_diffrn_radiation_type MoK\a
_diffrn_radiation_wavelength 0.71073
_diffrn_reflns_av_R_equivalents 0.0455
_diffrn_reflns_av_sigmaI/netI 0.0569
_diffrn_reflns_limit_h_max 11
_diffrn_reflns_limit_h_min -5
_diffrn_reflns_limit_k_max 2
_diffrn_reflns_limit_k_min -12
_diffrn_reflns_limit_l_max 40
_diffrn_reflns_limit_l_min -46
_diffrn_reflns_number 6813
_diffrn_reflns_theta_full 28.00
_diffrn_reflns_theta_max 28.00
_diffrn_reflns_theta_min 2.51
_exptl_absorpt_coefficient_mu 1.877
_exptl_absorpt_correction_T_max 0.89
_exptl_absorpt_correction_T_min 0.80
_exptl_absorpt_correction_type empirical
_exptl_crystal_colour orange
_exptl_crystal_density_diffrn 1.741
_exptl_crystal_density_method 'not measured'
_exptl_crystal_description block
_exptl_crystal_F_000 1554
_exptl_crystal_size_max 0.48
_exptl_crystal_size_mid 0.26
_exptl_crystal_size_min 0.10
_refine_diff_density_max 0.507
_refine_diff_density_min -0.448
_refine_diff_density_rms 0.090
_refine_ls_abs_structure_details 'Flack H D (1983), Acta Cryst. A39, 876-881'
_refine_ls_abs_structure_Flack -0.01(2)
_refine_ls_extinction_method none
_refine_ls_goodness_of_fit_ref 1.067
_refine_ls_hydrogen_treatment mixed
_refine_ls_matrix_type full
_refine_ls_number_parameters 259
_refine_ls_number_reflns 3815
_refine_ls_number_restraints 6
_refine_ls_restrained_S_all 1.076
_refine_ls_R_factor_all 0.0485
_refine_ls_R_factor_gt 0.0403
_refine_ls_shift/su_max 0.001
_refine_ls_shift/su_mean 0.000
_refine_ls_structure_factor_coef Fsqd
_refine_ls_weighting_details 'calc w=1/[\s^2^(Fo^2^)+(0.0445P)^2^+1.1626P] where P=(Fo^2^+2Fc^2^)/3'
_refine_ls_weighting_scheme calc
_refine_ls_wR_factor_gt 0.0937
_refine_ls_wR_factor_ref 0.0978
_reflns_number_gt 3343
_reflns_number_total 3815
_reflns_threshold_expression I>2sigma(I)
_cod_data_source_file C0DT00832J.TXT
_cod_data_source_block (I)
_cod_depositor_comments
;
The following automatic conversions were performed:
'_symmetry_cell_setting' value 'Trigonal' changed to 'trigonal' according
to '/home/saulius/struct/CIF-dictionaries/cif_core.dic' dictionary named
'cif_core.dic' version 2.4.1 from 2010-06-29.

Automatic conversion script
Id: cif_fix_enum 1555 2011-01-17 13:19:09Z saulius 
;
_cod_original_sg_symbol_H-M 'P 3121'
_cod_database_code 7014427

loop_
_symmetry_equiv_pos_as_xyz
'x, y, z'
'-y, x-y, z+1/3'
'-x+y, -x, z+2/3'
'x-y, -y, -z+2/3'
'-x, -x+y, -z+1/3'
'y, x, -z'

loop_
_atom_site_label
_atom_site_type_symbol
_atom_site_fract_x
_atom_site_fract_y
_atom_site_fract_z
_atom_site_U_iso_or_equiv
_atom_site_adp_type
_atom_site_occupancy
_atom_site_symmetry_multiplicity
_atom_site_calc_flag
_atom_site_refinement_flags
_atom_site_disorder_assembly
_atom_site_disorder_group
Ni1 Ni 0.70853(6) 0.26411(6) 0.471890(15) 0.02902(14) Uani 1 1 d . . .
N1 N 0.5985(4) 0.2255(4) 0.51690(10) 0.0331(8) Uani 1 1 d . . .
N2 N 0.8607(4) 0.2413(5) 0.50235(10) 0.0393(8) Uani 1 1 d . . .
H200 H 0.8973 0.1856 0.4896 0.047 Uiso 1 1 calc R . .
H201 H 0.9447 0.3391 0.5073 0.047 Uiso 1 1 calc R . .
N3 N 0.5714(5) 0.3034(5) 0.44312(10) 0.0421(9) Uani 1 1 d . . .
N4 N 0.8167(4) 0.2860(4) 0.42499(10) 0.0352(8) Uani 1 1 d . B .
H400 H 0.9178 0.3689 0.4265 0.042 Uiso 1 1 calc R . .
H401 H 0.8215 0.1964 0.4206 0.042 Uiso 1 1 calc R . .
O1 O 0.4585(4) 0.2344(5) 0.52106(9) 0.0482(9) Uani 1 1 d . . .
H1 H 0.409(11) 0.245(11) 0.482(2) 0.14(3) Uiso 1 1 d . . .
O2 O 0.5672(4) 0.1284(4) 0.57734(9) 0.0433(7) Uani 1 1 d . . .
O3 O 0.4457(5) 0.3174(6) 0.45809(11) 0.0614(11) Uani 1 1 d . . .
O4A O 0.5502(9) 0.4039(9) 0.38390(19) 0.041(2) Uiso 0.441(11) 1 d PD . .
O4B O 0.4681(7) 0.2966(8) 0.38527(16) 0.043(2) Uiso 0.559(11) 1 d PD . .
C1 C 0.6396(5) 0.1701(5) 0.54595(12) 0.0338(9) Uani 1 1 d . . .
C2 C 0.7885(6) 0.1578(6) 0.53811(12) 0.0432(11) Uani 1 1 d . . .
H2 H 0.7528 0.0440 0.5343 0.052 Uiso 1 1 calc R . .
C3 C 0.9071(9) 0.2157(12) 0.57018(18) 0.092(3) Uani 1 1 d . . .
H3A H 1.0031 0.2168 0.5625 0.110 Uiso 1 1 calc R . .
H3B H 0.8609 0.1451 0.5912 0.110 Uiso 1 1 calc R . .
H3C H 0.9325 0.3222 0.5772 0.110 Uiso 1 1 calc R . .
C4 C 0.5898(7) 0.3197(8) 0.40700(15) 0.0650(18) Uani 1 1 d D B .
C5 C 0.7329(7) 0.3136(7) 0.39318(13) 0.0482(12) Uani 1 1 d D . .
H50 H 0.8070 0.4269 0.3876 0.058 Uiso 1 1 calc R A 1
C6A C 0.7323(18) 0.2373(18) 0.3573(3) 0.055(3) Uiso 0.441(11) 1 d PD B 1
H6AA H 0.6571 0.1242 0.3586 0.066 Uiso 0.441(11) 1 calc PR B 1
H6AB H 0.8376 0.2540 0.3524 0.066 Uiso 0.441(11) 1 calc PR B 1
H6AC H 0.7016 0.2838 0.3374 0.066 Uiso 0.441(11) 1 calc PR B 1
C6B C 0.6719(12) 0.1720(11) 0.3657(2) 0.042(2) Uiso 0.559(11) 1 d PD B 2
H6BA H 0.6338 0.1970 0.3433 0.051 Uiso 0.559(11) 1 calc PR B 2
H6BB H 0.5859 0.0779 0.3772 0.051 Uiso 0.559(11) 1 calc PR B 2
H6BC H 0.7579 0.1526 0.3596 0.051 Uiso 0.559(11) 1 calc PR B 2
Ni2 Ni -0.22872(7) -0.22872(7) 0.5000 0.03277(19) Uani 1 2 d S . .
N5 N -0.1298(4) -0.0716(4) 0.46396(10) 0.0341(7) Uani 1 1 d . . .
N6 N -0.3924(5) -0.3329(5) 0.46258(10) 0.0440(9) Uani 1 1 d . D .
H600 H -0.4213 -0.4374 0.4614 0.053 Uiso 1 1 calc R . .
H601 H -0.4793 -0.3266 0.4692 0.053 Uiso 1 1 calc R . .
O5 O 0.0079(3) 0.0780(4) 0.47012(8) 0.0397(7) Uani 1 1 d . . .
H5 H 0.063(8) 0.063(8) 0.5000 0.07(2) Uiso 1 2 d S . .
O6 O -0.1335(4) 0.0048(4) 0.40304(8) 0.0456(7) Uani 1 1 d . . .
C7 C -0.1887(5) -0.0946(6) 0.42958(12) 0.0354(9) Uani 1 1 d . D .
C8 C -0.3368(6) -0.2593(7) 0.42537(14) 0.0522(13) Uani 1 1 d D . .
H8 H -0.3159 -0.3283 0.4089 0.063 Uiso 1 1 calc R C 3
C9A C -0.4675(13) -0.229(2) 0.4090(4) 0.071(4) Uiso 0.57(3) 1 d PD D 3
H9AA H -0.4333 -0.1776 0.3850 0.085 Uiso 0.57(3) 1 calc PR D 3
H9AB H -0.4855 -0.1615 0.4257 0.085 Uiso 0.57(3) 1 calc PR D 3
H9AC H -0.5653 -0.3296 0.4060 0.085 Uiso 0.57(3) 1 calc PR D 3
C9B C -0.4634(12) -0.2868(15) 0.3975(3) 0.036(4) Uiso 0.43(3) 1 d PD D 4
H9BA H -0.4162 -0.2551 0.3731 0.043 Uiso 0.43(3) 1 calc PR D 4
H9BB H -0.5123 -0.2245 0.4044 0.043 Uiso 0.43(3) 1 calc PR D 4
H9BC H -0.5435 -0.3986 0.3972 0.043 Uiso 0.43(3) 1 calc PR D 4
K1 K 0.20020(11) 0.29092(11) 0.41704(3) 0.0365(2) Uani 1 1 d . . .
K2 K -0.05184(18) 0.0000 0.3333 0.0525(4) Uani 1 2 d S . .
O1W O 0.1503(5) 0.3266(5) 0.33774(14) 0.0658(11) Uani 1 1 d D . .
H11W H 0.082(6) 0.362(7) 0.3384(18) 0.079 Uiso 1 1 d D . .
H12W H 0.243(4) 0.356(8) 0.3271(16) 0.079 Uiso 1 1 d D . .
O2W O 0.2264(10) 0.0000 0.3333 0.145(4) Uani 1 2 d SD . .
H2W H 0.290(12) 0.106(4) 0.330(4) 0.174 Uiso 1 1 d D . .
O3WA O 0.1070(10) 0.6917(10) 0.3520(2) 0.0538(19) Uiso 0.45 1 d P . .
O3WB O 0.0551(7) 0.5598(8) 0.34735(17) 0.0500(15) Uiso 0.55 1 d P . .

loop_
_atom_site_aniso_label
_atom_site_aniso_U_11
_atom_site_aniso_U_22
_atom_site_aniso_U_33
_atom_site_aniso_U_23
_atom_site_aniso_U_13
_atom_site_aniso_U_12
Ni1 0.0230(2) 0.0335(3) 0.0349(3) 0.0006(2) 0.0015(2) 0.0174(2)
N1 0.0253(16) 0.0393(19) 0.0400(19) -0.0042(16) 0.0033(14) 0.0201(14)
N2 0.0321(19) 0.052(2) 0.042(2) 0.0022(17) 0.0020(16) 0.0272(17)
N3 0.044(2) 0.064(2) 0.038(2) -0.0075(18) -0.0030(16) 0.0412(19)
N4 0.0316(17) 0.038(2) 0.041(2) 0.0015(15) 0.0041(15) 0.0218(16)
O1 0.0325(15) 0.080(3) 0.0481(19) 0.0045(17) 0.0111(14) 0.0403(17)
O2 0.0454(18) 0.0476(18) 0.0343(16) 0.0027(14) 0.0062(14) 0.0214(15)
O3 0.062(2) 0.121(4) 0.042(2) -0.015(2) -0.0097(17) 0.077(3)
C1 0.033(2) 0.035(2) 0.035(2) -0.0008(17) 0.0010(17) 0.0181(18)
C2 0.049(3) 0.062(3) 0.036(2) 0.006(2) 0.004(2) 0.040(2)
C3 0.081(4) 0.187(9) 0.051(4) -0.011(4) -0.014(3) 0.098(6)
C4 0.084(4) 0.121(6) 0.039(3) -0.010(3) -0.013(3) 0.088(4)
C5 0.059(3) 0.071(3) 0.030(2) 0.010(2) 0.007(2) 0.044(3)
Ni2 0.0314(3) 0.0314(3) 0.0304(4) 0.00133(16) -0.00133(16) 0.0119(3)
N5 0.0299(17) 0.0366(18) 0.0333(18) 0.0011(14) 0.0013(14) 0.0148(16)
N6 0.0353(19) 0.042(2) 0.041(2) 0.0044(17) -0.0021(16) 0.0094(17)
O5 0.0348(15) 0.0344(15) 0.0366(17) 0.0041(13) -0.0002(13) 0.0073(13)
O6 0.0462(18) 0.0546(19) 0.0336(16) 0.0078(15) 0.0036(14) 0.0233(16)
C7 0.032(2) 0.050(3) 0.024(2) 0.0020(18) 0.0027(16) 0.021(2)
C8 0.037(2) 0.062(3) 0.036(3) 0.002(2) -0.0042(19) 0.009(3)
K1 0.0355(5) 0.0429(5) 0.0359(5) -0.0037(4) -0.0036(4) 0.0231(4)
K2 0.0688(8) 0.0514(9) 0.0315(7) -0.0012(6) -0.0006(3) 0.0257(4)
O1W 0.056(2) 0.058(2) 0.086(3) -0.004(2) 0.004(2) 0.030(2)
O2W 0.104(4) 0.155(9) 0.193(10) 0.120(9) 0.060(4) 0.078(4)

loop_
_atom_type_symbol
_atom_type_description
_atom_type_scat_dispersion_real
_atom_type_scat_dispersion_imag
_atom_type_scat_source
C C 0.0033 0.0016 'International Tables Vol C Tables 4.2.6.8 and 6.1.1.4'
H H 0.0000 0.0000 'International Tables Vol C Tables 4.2.6.8 and 6.1.1.4'
O O 0.0106 0.0060 'International Tables Vol C Tables 4.2.6.8 and 6.1.1.4'
N N 0.0061 0.0033 'International Tables Vol C Tables 4.2.6.8 and 6.1.1.4'
Ni Ni 0.3393 1.1124 'International Tables Vol C Tables 4.2.6.8 and 6.1.1.4'
K K 0.2009 0.2494 'International Tables Vol C Tables 4.2.6.8 and 6.1.1.4'

loop_
_geom_angle_atom_site_label_1
_geom_angle_atom_site_label_2
_geom_angle_atom_site_label_3
_geom_angle
_geom_angle_site_symmetry_1
_geom_angle_site_symmetry_3
_geom_angle_publ_flag
N3 Ni1 N1 97.23(15) . . ?
N3 Ni1 N2 175.47(18) . . ?
N1 Ni1 N2 83.10(15) . . ?
N3 Ni1 N4 84.16(15) . . ?
N1 Ni1 N4 175.41(16) . . ?
N2 Ni1 N4 95.86(15) . . ?
C1 N1 O1 115.9(3) . . ?
C1 N1 Ni1 120.4(3) . . ?
O1 N1 Ni1 123.4(3) . . ?
C2 N2 Ni1 111.8(3) . . ?
C2 N2 H200 109.3 . . ?
Ni1 N2 H200 109.3 . . ?
C2 N2 H201 109.3 . . ?
Ni1 N2 H201 109.3 . . ?
H200 N2 H201 107.9 . . ?
C4 N3 O3 116.3(4) . . ?
C4 N3 Ni1 120.3(3) . . ?
O3 N3 Ni1 123.4(3) . . ?
C5 N4 Ni1 111.7(3) . . ?
C5 N4 H400 109.3 . . ?
Ni1 N4 H400 109.3 . . ?
C5 N4 H401 109.3 . . ?
Ni1 N4 H401 109.3 . . ?
H400 N4 H401 108.0 . . ?
N1 O1 K1 128.6(2) . 6_556 ?
N1 O1 H1 105(3) . . ?
K1 O1 H1 126(3) 6_556 . ?
C1 O2 K1 112.7(3) . 6_556 ?
N3 O3 K1 123.4(3) . . ?
N3 O3 H1 106(5) . . ?
K1 O3 H1 113(5) . . ?
O4B O4A C4 68.8(5) . . ?
O4B O4A K1 56.1(5) . . ?
C4 O4A K1 97.9(4) . . ?
O4A O4B C4 70.0(5) . . ?
O4A O4B K1 107.7(6) . . ?
C4 O4B K1 119.7(4) . . ?
O2 C1 N1 126.3(4) . . ?
O2 C1 C2 121.7(4) . . ?
N1 C1 C2 111.9(4) . . ?
N2 C2 C3 112.8(5) . . ?
N2 C2 C1 108.7(3) . . ?
C3 C2 C1 113.5(4) . . ?
N2 C2 H2 107.1 . . ?
C3 C2 H2 107.1 . . ?
C1 C2 H2 107.1 . . ?
C2 C3 H3A 109.5 . . ?
C2 C3 H3B 109.5 . . ?
H3A C3 H3B 109.5 . . ?
C2 C3 H3C 109.5 . . ?
H3A C3 H3C 109.5 . . ?
H3B C3 H3C 109.5 . . ?
N3 C4 O4B 120.2(5) . . ?
N3 C4 O4A 128.3(5) . . ?
O4B C4 O4A 41.2(4) . . ?
N3 C4 C5 113.3(4) . . ?
O4B C4 C5 123.8(5) . . ?
O4A C4 C5 111.7(5) . . ?
C6A C5 N4 116.1(6) . . ?
C6A C5 C4 122.2(7) . . ?
N4 C5 C4 110.4(4) . . ?
C6A C5 C6B 25.9(5) . . ?
N4 C5 C6B 109.1(5) . . ?
C4 C5 C6B 107.1(6) . . ?
C6A C5 H50 101.3 . . ?
N4 C5 H50 101.3 . . ?
C4 C5 H50 101.3 . . ?
C6B C5 H50 126.8 . . ?
C5 C6A H6AA 109.5 . . ?
C5 C6A H6AB 109.5 . . ?
C5 C6A H6AC 109.5 . . ?
C5 C6B H6BA 109.5 . . ?
C5 C6B H6BB 109.5 . . ?
H6BA C6B H6BB 109.5 . . ?
C5 C6B H6BC 109.5 . . ?
H6BA C6B H6BC 109.5 . . ?
H6BB C6B H6BC 109.5 . . ?
N5 Ni2 N5 96.2(2) 6_556 . ?
N5 Ni2 N6 179.66(17) 6_556 . ?
N5 Ni2 N6 84.08(15) . . ?
N5 Ni2 N6 84.08(15) 6_556 6_556 ?
N5 Ni2 N6 179.66(17) . 6_556 ?
N6 Ni2 N6 95.7(2) . 6_556 ?
C7 N5 O5 115.0(3) . . ?
C7 N5 Ni2 120.4(3) . . ?
O5 N5 Ni2 124.6(3) . . ?
C8 N6 Ni2 111.6(3) . . ?
C8 N6 H600 109.3 . . ?
Ni2 N6 H600 109.3 . . ?
C8 N6 H601 109.3 . . ?
Ni2 N6 H601 109.3 . . ?
H600 N6 H601 108.0 . . ?
N5 O5 K1 127.0(2) . . ?
N5 O5 H5 105(4) . . ?
K1 O5 H5 121(3) . . ?
C7 O6 K2 135.8(3) . . ?
C7 O6 K1 114.6(3) . . ?
K2 O6 K1 88.92(9) . . ?
O6 C7 N5 125.9(4) . . ?
O6 C7 C8 122.6(4) . . ?
N5 C7 C8 111.5(4) . . ?
N6 C8 C9B 116.5(6) . . ?
N6 C8 C7 109.8(4) . . ?
C9B C8 C7 120.6(6) . . ?
N6 C8 C9A 107.3(6) . . ?
C9B C8 C9A 26.8(5) . . ?
C7 C8 C9A 105.6(7) . . ?
N6 C8 H8 111.3 . . ?
C9B C8 H8 84.7 . . ?
C7 C8 H8 111.3 . . ?
C9A C8 H8 111.3 . . ?
C8 C9A H9AA 109.5 . . ?
C8 C9A H9AB 109.5 . . ?
C8 C9A H9AC 109.5 . . ?
C8 C9B H9BA 109.5 . . ?
C8 C9B H9BB 109.5 . . ?
C8 C9B H9BC 109.5 . . ?
O1 K1 O3 69.71(11) 6_556 . ?
O1 K1 O5 73.20(10) 6_556 . ?
O3 K1 O5 85.85(12) . . ?
O1 K1 O4B 119.51(15) 6_556 . ?
O3 K1 O4B 57.17(13) . . ?
O5 K1 O4B 124.78(15) . . ?
O1 K1 O1W 135.37(11) 6_556 . ?
O3 K1 O1W 135.00(12) . . ?
O5 K1 O1W 132.24(11) . . ?
O4B K1 O1W 79.02(14) . . ?
O1 K1 O6 116.05(11) 6_556 . ?
O3 K1 O6 130.95(13) . . ?
O5 K1 O6 54.65(9) . . ?
O4B K1 O6 119.79(15) . . ?
O1W K1 O6 77.68(10) . . ?
O1 K1 O2 55.43(9) 6_556 6_556 ?
O3 K1 O2 116.84(11) . 6_556 ?
O5 K1 O2 104.11(10) . 6_556 ?
O4B K1 O2 127.96(15) . 6_556 ?
O1W K1 O2 80.76(10) . 6_556 ?
O6 K1 O2 101.60(9) . 6_556 ?
O1 K1 O4A 108.08(16) 6_556 . ?
O3 K1 O4A 56.06(15) . . ?
O5 K1 O4A 135.69(13) . . ?
O4B K1 O4A 16.17(15) . . ?
O1W K1 O4A 79.04(14) . . ?
O6 K1 O4A 134.44(15) . . ?
O2 K1 O4A 112.57(14) 6_556 . ?
O1 K1 K2 153.82(9) 6_556 . ?
O3 K1 K2 132.40(9) . . ?
O5 K1 K2 92.61(7) . . ?
O4B K1 K2 86.66(12) . . ?
O1W K1 K2 43.76(8) . . ?
O6 K1 K2 41.04(6) . . ?
O2 K1 K2 109.66(7) 6_556 . ?
O4A K1 K2 97.47(14) . . ?
O6 K2 O6 143.91(16) 4 . ?
O6 K2 O2W 108.04(8) 4 . ?
O6 K2 O2W 108.04(8) . . ?
O6 K2 O1W 96.40(13) 4 . ?
O6 K2 O1W 88.43(12) . . ?
O2W K2 O1W 82.20(9) . . ?
O6 K2 O1W 88.43(12) 4 4 ?
O6 K2 O1W 96.40(13) . 4 ?
O2W K2 O1W 82.20(9) . 4 ?
O1W K2 O1W 164.39(18) . 4 ?
O6 K2 K1 50.04(7) 4 4 ?
O6 K2 K1 143.32(8) . 4 ?
O2W K2 K1 75.06(3) . 4 ?
O1W K2 K1 127.63(10) . 4 ?
O1W K2 K1 47.11(10) 4 4 ?
O6 K2 K1 143.32(8) 4 . ?
O6 K2 K1 50.04(7) . . ?
O2W K2 K1 75.06(3) . . ?
O1W K2 K1 47.11(10) . . ?
O1W K2 K1 127.63(10) 4 . ?
K1 K2 K1 150.12(6) 4 . ?
O6 K2 H11W 91.4(12) 4 . ?
O6 K2 H11W 83.3(12) . . ?
O2W K2 H11W 98.6(7) . . ?
O1W K2 H11W 16.4(7) . . ?
O1W K2 H11W 179.2(7) 4 . ?
K1 K2 H11W 133.2(12) 4 . ?
K1 K2 H11W 52.6(11) . . ?
O6 K2 H2W 105(2) 4 . ?
O6 K2 H2W 109(2) . . ?
O2W K2 H2W 17.7(11) . . ?
O1W K2 H2W 64.8(12) . . ?
O1W K2 H2W 99.6(11) 4 . ?
K1 K2 H2W 85(2) 4 . ?
K1 K2 H2W 66(2) . . ?
H11W K2 H2W 81.2(13) . . ?
K2 O1W K1 89.13(13) . . ?
K2 O1W H11W 102(4) . . ?
K1 O1W H11W 103(4) . . ?
K2 O1W H12W 112(4) . . ?
K1 O1W H12W 105(4) . . ?
H11W O1W H12W 136(6) . . ?
K2 O2W H2W 97(8) . . ?

loop_
_geom_bond_atom_site_label_1
_geom_bond_atom_site_label_2
_geom_bond_distance
_geom_bond_site_symmetry_2
_geom_bond_publ_flag
Ni1 N3 1.853(4) . ?
Ni1 N1 1.854(3) . ?
Ni1 N2 1.921(4) . ?
Ni1 N4 1.924(3) . ?
N1 C1 1.313(5) . ?
N1 O1 1.399(4) . ?
N2 C2 1.481(6) . ?
N2 H200 0.9000 . ?
N2 H201 0.9000 . ?
N3 C4 1.298(6) . ?
N3 O3 1.389(5) . ?
N4 C5 1.490(6) . ?
N4 H400 0.9000 . ?
N4 H401 0.9000 . ?
O1 K1 2.654(3) 6_556 ?
O1 H1 1.48(9) . ?
O2 C1 1.272(5) . ?
O2 K1 3.069(3) 6_556 ?
O3 K1 2.681(3) . ?
O3 H1 1.06(9) . ?
O4A O4B 0.937(8) . ?
O4A C4 1.338(7) . ?
O4A K1 3.203(8) . ?
O4B C4 1.327(7) . ?
O4B K1 2.791(6) . ?
C1 C2 1.521(6) . ?
C2 C3 1.511(8) . ?
C2 H2 0.9800 . ?
C3 H3A 0.9600 . ?
C3 H3B 0.9600 . ?
C3 H3C 0.9600 . ?
C4 C5 1.490(7) . ?
C5 C6A 1.475(10) . ?
C5 C6B 1.536(8) . ?
C5 H50 0.9800 . ?
C6A H6AA 0.9600 . ?
C6A H6AB 0.9600 . ?
C6A H6AC 0.9600 . ?
C6B H6BA 0.9600 . ?
C6B H6BB 0.9600 . ?
C6B H6BC 0.9600 . ?
Ni2 N5 1.845(3) 6_556 ?
Ni2 N5 1.845(3) . ?
Ni2 N6 1.920(4) . ?
Ni2 N6 1.920(4) 6_556 ?
N5 C7 1.322(5) . ?
N5 O5 1.403(5) . ?
N6 C8 1.472(6) . ?
N6 H600 0.9000 . ?
N6 H601 0.9000 . ?
O5 K1 2.722(3) . ?
O5 H5 1.230(12) . ?
O6 C7 1.258(5) . ?
O6 K2 2.613(3) . ?
O6 K1 3.050(3) . ?
C7 C8 1.519(7) . ?
C8 C9B 1.489(9) . ?
C8 C9A 1.541(10) . ?
C8 H8 0.9800 . ?
C9A H9AA 0.9600 . ?
C9A H9AB 0.9600 . ?
C9A H9AC 0.9600 . ?
C9B H9BA 0.9600 . ?
C9B H9BB 0.9600 . ?
C9B H9BC 0.9600 . ?
K1 O1 2.654(3) 6_556 ?
K1 O1W 2.916(5) . ?
K1 O2 3.069(3) 6_556 ?
K1 K2 3.9788(10) . ?
K2 O6 2.613(3) 4 ?
K2 O2W 2.678(9) . ?
K2 O1W 2.752(4) . ?
K2 O1W 2.752(4) 4 ?
K2 K1 3.9788(10) 4 ?
K2 H11W 3.06(6) . ?
K2 H2W 2.92(11) . ?
O1W H11W 0.88(2) . ?
O1W H12W 0.87(2) . ?
O2W H2W 0.90(2) . ?
O3WA O3WB 1.120(9) . ?
